data_7244740
loop_
_publ_author_name
'Ueda, Masafumi'
'Mazaki, Yasuhiro'

_publ_section_title
;
 Synthesis and crystal structure of a sulphur-bridged molecular hoop
 consisting of 5,7,12,14-tetrathiapentacene
;
_journal_issue 18
_journal_name_full 'RSC Advances'
_journal_page_first 10870
_journal_page_last 10874
_journal_paper_doi 10.1039/D2RA00489E
_journal_volume 12
_journal_year 2022
_chemical_formula_moiety 'C22 H16 S5'
_chemical_formula_sum 'C22 H16 S5'
_chemical_formula_weight 440.65
_space_group_crystal_system triclinic
_space_group_IT_number 2
_space_group_name_Hall '-P 1'
_space_group_name_H-M_alt 'P -1'
_atom_sites_solution_hydrogens geom
_atom_sites_solution_primary dual
_audit_creation_date 2021-03-18
_audit_creation_method
;
Olex2 1.3
(compiled 2020.11.12 svn.r5f609507 for OlexSys, GUI svn.r6257)
;
_audit_update_record
;
2022-01-12 deposited with the CCDC.	2022-03-28 downloaded from the CCDC.
;
_cell_angle_alpha 93.809(3)
_cell_angle_beta 104.307(4)
_cell_angle_gamma 118.489(5)
_cell_formula_units_Z 2
_cell_length_a 10.4234(5)
_cell_length_b 10.8106(5)
_cell_length_c 11.3323(3)
_cell_measurement_reflns_used 3559
_cell_measurement_temperature 120
_cell_measurement_theta_max 70.0450
_cell_measurement_theta_min 5.0610
_cell_volume 1061.75(10)
_computing_cell_refinement 'CrysAlisPro 1.171.40.84a (Rigaku OD, 2020)'
_computing_data_collection 'CrysAlisPro 1.171.40.84a (Rigaku OD, 2020)'
_computing_data_reduction 'CrysAlisPro 1.171.40.84a (Rigaku OD, 2020)'
_computing_molecular_graphics 'Olex2 1.3 (Dolomanov et al., 2009)'
_computing_publication_material 'Olex2 1.3 (Dolomanov et al., 2009)'
_computing_structure_refinement 'SHELXL 2018/3 (Sheldrick, 2015)'
_computing_structure_solution 'SHELXT 2018/2 (Sheldrick, 2018)'
_diffrn_ambient_temperature 120
_diffrn_detector 'Hybrid Pixel Array Detector'
_diffrn_detector_area_resol_mean 10.0000
_diffrn_detector_type HyPix
_diffrn_measured_fraction_theta_full 0.993
_diffrn_measured_fraction_theta_max 0.966
_diffrn_measurement_details
;
List of Runs (angles in degrees, time in seconds):

  # Type    Start    End  Width  t~exp~   \w     \q     \k     \f   Frames
#--------------------------------------------------------------------------
  1  \w    -37.00   6.00   0.50    0.21    --    0.00  48.00  85.00   86
  2  \w     47.00  82.00   0.50    0.21    --    0.00  48.00  85.00   70
  3  \w     85.00 123.00   0.50    0.86    --   55.92  48.00  85.00   76
  4  \w     69.00 176.00   0.50    0.86    --  111.84  48.00  85.00  214
  5  \w    103.00 173.00   0.50    0.86    --  111.84 111.00 -60.00  140
  6  \w    119.00 146.00   0.50    0.86    --  111.84 178.00 -30.00   54
  7  \w     64.00 112.00   0.50    0.86    --  111.84 178.00 -60.00   96
  8  \w     64.00  89.00   0.50    0.86    --  111.84 178.00 -30.00   50
  9  \w      6.00  79.00   0.50    0.86    --   55.92  48.00  85.00  146
 10  \w     26.00  51.00   0.50    0.86    --  111.84 -48.00 -63.00   50
 11  \w     37.00  96.00   0.50    0.86    --  111.84 -91.00 -60.00  118
 12  \w     64.00 106.00   0.50    0.86    --  111.84-111.00   0.00   84
 13  \w     74.00 111.00   0.50    0.86    --   55.92-125.00 -90.00   74
 14  \w     67.00 105.00   0.50    0.86    --  111.84-111.00-180.00   76
 15  \w     41.00  68.00   0.50    0.86    --  111.84 -63.00-120.00   54
 16  \w     30.00  56.00   0.50    0.86    --  111.84 -50.00-150.00   52
 17  \w     15.00  63.00   0.50    0.86    --   55.92 -61.00-120.00   96
 18  \w     60.00 108.00   0.50    0.86    --  111.84-111.00 -60.00   96
 19  \w     44.00  73.00   0.50    0.86    --  111.84 -63.00   0.00   58
 20  \w     30.00  56.00   0.50    0.86    --  111.84-111.00 -60.00   52
 21  \w     27.00  56.00   0.50    0.86    --  111.84 -50.00 -30.00   58
 22  \w     41.00 171.00   0.50    0.86    --  111.84  37.00 -60.00  260
 23  \w     65.00 104.00   0.50    0.86    --  111.84-111.00  90.00   78
 24  \w     70.00  96.00   0.50    0.86    --  111.84-111.00 150.00   52
 25  \w     47.00  87.00   0.50    0.86    --  111.84-111.00 120.00   80
 26  \w     25.00  60.00   0.50    0.86    --  111.84-111.00 150.00   70
 27  \w    -22.00  43.00   0.50    0.86    --   55.92 -48.00 -63.00  130
 28  \w      2.00  39.00   0.50    0.21    --    0.00 -99.00 -90.00   74
 29  \w    -29.00   5.00   0.50    0.86    --   55.92 -61.00-120.00   68
 30  \w    -35.00  -9.00   0.50    0.21    --    0.00 -48.00 -63.00   52
 31  \w    -64.00 -27.00   0.50    0.86    --  -55.92 -48.00 -63.00   74
 32  \w    -12.00  20.00   0.50    0.86    --  -55.92  30.00 -90.00   64
 33  \w    -24.00  27.00   0.50    0.86    --  -55.92  15.00-120.00  102
 34  \w    -48.00 -23.00   0.50    0.86    -- -106.00  50.00-120.00   50
 35  \w    -78.00 -13.00   0.50    0.86    --  -55.92 125.00-150.00  130
 36  \w    -72.00 -43.00   0.50    0.86    -- -106.00 178.00 -30.00   58
 37  \w    -86.00 -40.00   0.50    0.86    --  -55.92 125.00  60.00   92
 38  \w    -49.00  27.00   0.50    0.86    --  -55.92  48.00  85.00  152
 39  \w    -54.00 -28.00   0.50    0.86    -- -106.00  48.00  85.00   52
 40  \w    -70.00 -23.00   0.50    0.86    -- -106.00 111.00  90.00   94
 41  \w    -67.00 -42.00   0.50    0.86    -- -106.00 178.00  60.00   50
 42  \w   -112.00 -74.00   0.50    0.86    -- -106.00 178.00  60.00   76
 43  \w   -114.00 -77.00   0.50    0.86    -- -106.00 178.00 -30.00   74
 44  \w   -118.00 -43.00   0.50    0.86    -- -106.00 178.00 -90.00  150
 45  \w   -119.00 -79.00   0.50    0.86    --  -55.92 -48.00 -63.00   80
 46  \w    -91.00 -63.00   0.50    0.86    -- -106.00 -48.00 -63.00   56
 47  \w   -128.00 -74.00   0.50    0.86    --  -55.92-125.00  60.00  108
 48  \w   -116.00 -87.00   0.50    0.86    -- -106.00-111.00  90.00   58
 49  \w   -143.00 -73.00   0.50    0.86    --  -55.92-125.00  30.00  140
 50  \w      1.00  27.00   0.50    0.21    --    0.00 -99.00  60.00   52
 51  \w   -133.00 -85.00   0.50    0.86    -- -106.00-111.00-120.00   96
 52  \w   -144.00 -83.00   0.50    0.86    --  -55.92 -94.00   0.00  122
 53  \w   -159.00-133.00   0.50    0.86    -- -106.00 -48.00 -63.00   52
 54  \w   -177.00-141.00   0.50    0.86    -- -106.00-111.00-120.00   72
 55  \w   -172.00-147.00   0.50    0.86    -- -106.00-111.00  90.00   50
;
_diffrn_measurement_device 'four-circle diffractometer'
_diffrn_measurement_device_type 'XtaLAB Synergy, Dualflex, HyPix'
_diffrn_measurement_method '\w scans'
_diffrn_orient_matrix_type 'CrysAlisPro convention (1999,Acta A55,543-557)'
_diffrn_orient_matrix_UB_11 0.1618715000
_diffrn_orient_matrix_UB_12 0.0428135000
_diffrn_orient_matrix_UB_13 0.0843024000
_diffrn_orient_matrix_UB_21 -0.0606847000
_diffrn_orient_matrix_UB_22 -0.1565410000
_diffrn_orient_matrix_UB_23 0.0160214000
_diffrn_orient_matrix_UB_31 0.0396577000
_diffrn_orient_matrix_UB_32 -0.0352503000
_diffrn_orient_matrix_UB_33 -0.1152656000
_diffrn_radiation_monochromator mirror
_diffrn_radiation_probe x-ray
_diffrn_radiation_type 'Cu K\a'
_diffrn_radiation_wavelength 1.54184
_diffrn_reflns_av_R_equivalents 0.0328
_diffrn_reflns_av_unetI/netI 0.0400
_diffrn_reflns_Laue_measured_fraction_full 0.993
_diffrn_reflns_Laue_measured_fraction_max 0.966
_diffrn_reflns_limit_h_max 12
_diffrn_reflns_limit_h_min -12
_diffrn_reflns_limit_k_max 13
_diffrn_reflns_limit_k_min -13
_diffrn_reflns_limit_l_max 12
_diffrn_reflns_limit_l_min -13
_diffrn_reflns_number 8959
_diffrn_reflns_point_group_measured_fraction_full 0.993
_diffrn_reflns_point_group_measured_fraction_max 0.966
_diffrn_reflns_theta_full 67.684
_diffrn_reflns_theta_max 71.007
_diffrn_reflns_theta_min 4.124
_diffrn_source 'micro-focus sealed X-ray tube'
_diffrn_source_type 'PhotonJet (Cu) X-ray Source'
_exptl_absorpt_coefficient_mu 5.055
_exptl_absorpt_correction_T_max 1.00000
_exptl_absorpt_correction_T_min 0.93086
_exptl_absorpt_correction_type multi-scan
_exptl_absorpt_process_details
;
CrysAlisPro 1.171.40.84a (Rigaku Oxford Diffraction, 2020)
Empirical absorption correction using spherical harmonics,
implemented in SCALE3 ABSPACK scaling algorithm.
;
_exptl_crystal_colour colourless
_exptl_crystal_colour_primary colourless
_exptl_crystal_density_diffrn 1.378
_exptl_crystal_description hexagonal
_exptl_crystal_F_000 456
_exptl_crystal_size_max 0.24
_exptl_crystal_size_mid 0.111
_exptl_crystal_size_min 0.067
_refine_diff_density_max 0.247
_refine_diff_density_min -0.299
_refine_diff_density_rms 0.056
_refine_ls_extinction_method none
_refine_ls_goodness_of_fit_ref 1.041
_refine_ls_hydrogen_treatment constr
_refine_ls_matrix_type full
_refine_ls_number_parameters 245
_refine_ls_number_reflns 3960
_refine_ls_number_restraints 0
_refine_ls_restrained_S_all 1.041
_refine_ls_R_factor_all 0.0381
_refine_ls_R_factor_gt 0.0326
_refine_ls_shift/su_max 0.001
_refine_ls_shift/su_mean 0.000
_refine_ls_structure_factor_coef Fsqd
_refine_ls_weighting_details 'w=1/[\s^2^(Fo^2^)+(0.0366P)^2^+0.4889P] where P=(Fo^2^+2Fc^2^)/3'
_refine_ls_weighting_scheme calc
_refine_ls_wR_factor_gt 0.0820
_refine_ls_wR_factor_ref 0.0849
_reflns_Friedel_coverage 0.000
_reflns_number_gt 3487
_reflns_number_total 3960
_reflns_threshold_expression 'I > 2\s(I)'
_cod_data_source_file d2ra00489e2.cif
_cod_data_source_block exp_1062
_cod_original_cell_volume 1061.75(9)
_cod_database_code 7244740
_shelx_shelxl_version_number 2018/3
_chemical_oxdiff_formula C44H32S10
_shelx_space_group_comment
;
The symmetry employed for this shelxl refinement is uniquely defined
by the following loop, which should always be used as a source of
symmetry information in preference to the above space-group names.
They are only intended as comments.
;
_reflns_odcompleteness_completeness 99.42
_reflns_odcompleteness_iscentric 1
_reflns_odcompleteness_theta 66.97
_olex2_refinement_description
;
1. Fixed Uiso
 At 1.2 times of:
  All C(H) groups, All C(H,H) groups
 At 1.5 times of:
  All C(H,H,H) groups
2.a Secondary CH2 refined with riding coordinates:
 C19(H19A,H19B), C20(H20A,H20B), C21(H21A,H21B)
2.b Aromatic/amide H refined with riding coordinates:
 C1(H1), C7(H7), C13(H13), C16(H16), C4(H4), C17(H17), C3(H3)
2.c Idealised Me refined as rotating group:
 C22(H22A,H22B,H22C)
;
_olex2_submission_special_instructions 'No special instructions were received'
_oxdiff_exptl_absorpt_empirical_details
;
Empirical correction (ABSPACK) includes:
- Absorption correction using spherical harmonics
- Frame scaling
;
_oxdiff_exptl_absorpt_empirical_full_max 1.292
_oxdiff_exptl_absorpt_empirical_full_min 0.837

loop_
_space_group_symop_operation_xyz
'x, y, z'
'-x, -y, -z'

loop_
_atom_site_label
_atom_site_type_symbol
_atom_site_fract_x
_atom_site_fract_y
_atom_site_fract_z
_atom_site_U_iso_or_equiv
_atom_site_adp_type
_atom_site_occupancy
_atom_site_site_symmetry_order
_atom_site_calc_flag
_atom_site_refinement_flags_posn
_atom_site_refinement_flags_adp
_atom_site_refinement_flags_occupancy
_atom_site_disorder_assembly
_atom_site_disorder_group
S2 S 0.39414(6) 0.90164(6) 0.75755(4) 0.02415(12) Uani 1 1 d . . . . .
S1 S 0.69701(6) 0.96492(5) 0.68651(4) 0.02386(12) Uani 1 1 d . . . . .
S3 S 0.35731(6) 0.71529(6) 0.20707(4) 0.02575(13) Uani 1 1 d . . . . .
S5 S 0.89828(6) 0.80209(6) 1.10800(4) 0.02579(13) Uani 1 1 d . . . . .
S4 S 0.04314(6) 0.60921(6) 0.27352(4) 0.02465(13) Uani 1 1 d . . . . .
C9 C 0.3773(2) 0.8269(2) 0.60606(17) 0.0219(4) Uani 1 1 d . . . . .
C1 C 0.7728(2) 0.8697(2) 0.89467(18) 0.0242(4) Uani 1 1 d . . . . .
H1 H 0.856187 0.878319 0.868716 0.029 Uiso 1 1 calc R U . . .
C15 C 0.0654(2) 0.4918(2) 0.17497(18) 0.0235(4) Uani 1 1 d . . . . .
C11 C 0.2245(2) 0.7026(2) 0.39282(18) 0.0228(4) Uani 1 1 d . . . . .
C12 C 0.3596(2) 0.7430(2) 0.36263(18) 0.0226(4) Uani 1 1 d . . . . .
C6 C 0.6638(2) 0.8948(2) 0.81967(18) 0.0236(4) Uani 1 1 d . . . . .
C14 C 0.2020(2) 0.5373(2) 0.14708(18) 0.0241(4) Uani 1 1 d . . . . .
C7 C 0.5012(2) 0.8148(2) 0.45499(18) 0.0235(4) Uani 1 1 d . . . . .
H7 H 0.591399 0.833148 0.435480 0.028 Uiso 1 1 calc R U . . .
C10 C 0.2311(2) 0.7428(2) 0.51603(18) 0.0225(4) Uani 1 1 d . . . . .
C19 C 0.0863(2) 0.7053(2) 0.54775(19) 0.0246(4) Uani 1 1 d . . . . .
H19A H 0.101310 0.692036 0.634707 0.029 Uiso 1 1 calc R U . . .
H19B H 0.000638 0.612717 0.492366 0.029 Uiso 1 1 calc R U . . .
C13 C 0.2131(2) 0.4460(2) 0.06279(18) 0.0251(4) Uani 1 1 d . . . . .
H13 H 0.307175 0.476682 0.045502 0.030 Uiso 1 1 calc R U . . .
C5 C 0.5367(2) 0.8752(2) 0.85402(18) 0.0237(4) Uani 1 1 d . . . . .
C8 C 0.5114(2) 0.8599(2) 0.57622(18) 0.0228(4) Uani 1 1 d . . . . .
C18 C 0.0859(2) 0.3094(2) 0.00373(18) 0.0243(4) Uani 1 1 d . . . . .
C2 C 0.7592(2) 0.8317(2) 1.00825(18) 0.0243(4) Uani 1 1 d . . . . .
C16 C -0.0600(2) 0.3539(2) 0.11775(18) 0.0254(4) Uani 1 1 d . . . . .
H16 H -0.152553 0.321669 0.137889 0.031 Uiso 1 1 calc R U . . .
C4 C 0.5245(2) 0.8382(2) 0.96729(19) 0.0275(4) Uani 1 1 d . . . . .
H4 H 0.438964 0.825869 0.991727 0.033 Uiso 1 1 calc R U . . .
C17 C -0.0508(2) 0.2632(2) 0.03135(19) 0.0263(4) Uani 1 1 d . . . . .
H17 H -0.137421 0.170126 -0.008587 0.032 Uiso 1 1 calc R U . . .
C3 C 0.6367(2) 0.8191(2) 1.04540(19) 0.0275(4) Uani 1 1 d . . . . .
H3 H 0.629548 0.797365 1.124211 0.033 Uiso 1 1 calc R U . . .
C20 C 0.0420(3) 0.8213(3) 0.5340(2) 0.0381(6) Uani 1 1 d . . . . .
H20A H 0.131847 0.916078 0.581754 0.046 Uiso 1 1 calc R U . . .
H20B H 0.015046 0.826561 0.445137 0.046 Uiso 1 1 calc R U . . .
C21 C -0.0932(4) 0.7911(4) 0.5802(4) 0.0764(12) Uani 1 1 d . . . . .
H21A H -0.065088 0.786570 0.669188 0.092 Uiso 1 1 calc R U . . .
H21B H -0.111121 0.872951 0.574854 0.092 Uiso 1 1 calc R U . . .
C22 C -0.2397(5) 0.6553(5) 0.5103(6) 0.130(2) Uani 1 1 d . . . . .
H22A H -0.263315 0.653948 0.420788 0.195 Uiso 1 1 calc R U . . .
H22B H -0.323489 0.650418 0.538184 0.195 Uiso 1 1 calc R U . . .
H22C H -0.228548 0.572313 0.525923 0.195 Uiso 1 1 calc R U . . .

loop_
_atom_site_aniso_label
_atom_site_aniso_U_11
_atom_site_aniso_U_22
_atom_site_aniso_U_33
_atom_site_aniso_U_23
_atom_site_aniso_U_13
_atom_site_aniso_U_12
S2 0.0259(3) 0.0311(3) 0.0187(2) 0.00250(19) 0.00630(19) 0.0177(2)
S1 0.0230(2) 0.0283(3) 0.0195(2) 0.00567(19) 0.00625(19) 0.0127(2)
S3 0.0270(3) 0.0277(3) 0.0187(2) 0.00286(19) 0.0087(2) 0.0107(2)
S5 0.0291(3) 0.0304(3) 0.0189(2) 0.00221(19) 0.0039(2) 0.0181(2)
S4 0.0245(3) 0.0322(3) 0.0193(2) 0.00301(19) 0.00463(19) 0.0174(2)
C9 0.0268(10) 0.0262(10) 0.0173(9) 0.0054(8) 0.0074(8) 0.0167(9)
C1 0.0239(10) 0.0270(10) 0.0219(10) 0.0018(8) 0.0062(8) 0.0141(9)
C15 0.0289(11) 0.0292(10) 0.0157(9) 0.0054(8) 0.0055(8) 0.0179(9)
C11 0.0251(10) 0.0245(10) 0.0214(10) 0.0063(8) 0.0057(8) 0.0152(9)
C12 0.0298(11) 0.0225(10) 0.0174(9) 0.0047(7) 0.0074(8) 0.0147(9)
C6 0.0269(10) 0.0241(10) 0.0185(9) 0.0023(8) 0.0066(8) 0.0127(9)
C14 0.0247(10) 0.0261(10) 0.0186(9) 0.0043(8) 0.0036(8) 0.0123(9)
C7 0.0255(10) 0.0279(11) 0.0240(10) 0.0082(8) 0.0107(8) 0.0171(9)
C10 0.0259(10) 0.0242(10) 0.0225(10) 0.0075(8) 0.0086(8) 0.0158(9)
C19 0.0242(10) 0.0316(11) 0.0210(10) 0.0054(8) 0.0071(8) 0.0167(9)
C13 0.0256(10) 0.0318(11) 0.0206(10) 0.0077(8) 0.0066(8) 0.0166(9)
C5 0.0252(10) 0.0248(10) 0.0203(10) 0.0017(8) 0.0043(8) 0.0139(9)
C8 0.0244(10) 0.0240(10) 0.0212(10) 0.0064(8) 0.0065(8) 0.0135(8)
C18 0.0299(11) 0.0292(11) 0.0168(9) 0.0040(8) 0.0041(8) 0.0190(9)
C2 0.0262(10) 0.0250(10) 0.0185(9) 0.0009(8) 0.0029(8) 0.0132(9)
C16 0.0237(10) 0.0306(11) 0.0222(10) 0.0069(8) 0.0065(8) 0.0142(9)
C4 0.0267(11) 0.0344(11) 0.0227(10) 0.0036(9) 0.0089(8) 0.0164(9)
C17 0.0271(11) 0.0280(11) 0.0209(10) 0.0043(8) 0.0033(8) 0.0141(9)
C3 0.0308(11) 0.0326(11) 0.0200(10) 0.0053(8) 0.0082(8) 0.0168(9)
C20 0.0409(14) 0.0430(14) 0.0470(14) 0.0152(11) 0.0203(11) 0.0303(12)
C21 0.086(3) 0.095(3) 0.122(3) 0.063(2) 0.074(3) 0.077(2)
C22 0.061(2) 0.086(3) 0.301(8) 0.093(4) 0.099(4) 0.055(2)

loop_
_atom_type_symbol
_atom_type_description
_atom_type_scat_dispersion_real
_atom_type_scat_dispersion_imag
_atom_type_scat_source
C C 0.0181 0.0091 'International Tables Vol C Tables 4.2.6.8 and 6.1.1.4'
H H 0.0000 0.0000 'International Tables Vol C Tables 4.2.6.8 and 6.1.1.4'
S S 0.3331 0.5567 'International Tables Vol C Tables 4.2.6.8 and 6.1.1.4'

loop_
_geom_angle_atom_site_label_1
_geom_angle_atom_site_label_2
_geom_angle_atom_site_label_3
_geom_angle
_geom_angle_site_symmetry_1
_geom_angle_site_symmetry_3
_geom_angle_publ_flag
C5 S2 C9 102.01(9) . . ?
C8 S1 C6 100.65(10) . . ?
C14 S3 C12 101.39(10) . . ?
C2 S5 C18 99.50(9) . 2_666 ?
C15 S4 C11 102.60(9) . . ?
C10 C9 S2 119.78(15) . . ?
C8 C9 S2 119.16(15) . . ?
C8 C9 C10 120.96(18) . . ?
C6 C1 H1 120.1 . . ?
C6 C1 C2 119.71(19) . . ?
C2 C1 H1 120.1 . . ?
C14 C15 S4 121.43(16) . . ?
C14 C15 C16 119.44(18) . . ?
C16 C15 S4 119.00(16) . . ?
C12 C11 S4 119.94(15) . . ?
C12 C11 C10 120.68(18) . . ?
C10 C11 S4 119.27(15) . . ?
C11 C12 S3 121.83(15) . . ?
C7 C12 S3 117.70(15) . . ?
C7 C12 C11 120.35(18) . . ?
C1 C6 S1 118.63(16) . . ?
C1 C6 C5 120.51(19) . . ?
C5 C6 S1 120.69(16) . . ?
C15 C14 S3 120.81(16) . . ?
C13 C14 S3 118.65(16) . . ?
C13 C14 C15 120.33(19) . . ?
C12 C7 H7 120.0 . . ?
C12 C7 C8 119.91(18) . . ?
C8 C7 H7 120.0 . . ?
C9 C10 C11 117.76(18) . . ?
C9 C10 C19 121.29(18) . . ?
C11 C10 C19 120.82(18) . . ?
C10 C19 H19A 109.0 . . ?
C10 C19 H19B 109.0 . . ?
C10 C19 C20 112.77(18) . . ?
H19A C19 H19B 107.8 . . ?
C20 C19 H19A 109.0 . . ?
C20 C19 H19B 109.0 . . ?
C14 C13 H13 120.1 . . ?
C14 C13 C18 119.89(19) . . ?
C18 C13 H13 120.1 . . ?
C6 C5 S2 121.09(16) . . ?
C4 C5 S2 119.57(16) . . ?
C4 C5 C6 119.31(19) . . ?
C9 C8 S1 122.38(15) . . ?
C7 C8 S1 117.61(15) . . ?
C7 C8 C9 119.96(19) . . ?
C13 C18 S5 118.78(16) . 2_666 ?
C17 C18 S5 121.18(16) . 2_666 ?
C17 C18 C13 120.03(18) . . ?
C1 C2 S5 121.02(16) . . ?
C3 C2 S5 119.22(16) . . ?
C3 C2 C1 119.75(19) . . ?
C15 C16 H16 119.7 . . ?
C17 C16 C15 120.58(19) . . ?
C17 C16 H16 119.7 . . ?
C5 C4 H4 119.8 . . ?
C5 C4 C3 120.45(19) . . ?
C3 C4 H4 119.8 . . ?
C18 C17 H17 120.1 . . ?
C16 C17 C18 119.7(2) . . ?
C16 C17 H17 120.1 . . ?
C2 C3 C4 120.12(19) . . ?
C2 C3 H3 119.9 . . ?
C4 C3 H3 119.9 . . ?
C19 C20 H20A 109.1 . . ?
C19 C20 H20B 109.1 . . ?
H20A C20 H20B 107.8 . . ?
C21 C20 C19 112.4(2) . . ?
C21 C20 H20A 109.1 . . ?
C21 C20 H20B 109.1 . . ?
C20 C21 H21A 108.6 . . ?
C20 C21 H21B 108.6 . . ?
H21A C21 H21B 107.6 . . ?
C22 C21 C20 114.7(3) . . ?
C22 C21 H21A 108.6 . . ?
C22 C21 H21B 108.6 . . ?
C21 C22 H22A 109.5 . . ?
C21 C22 H22B 109.5 . . ?
C21 C22 H22C 109.5 . . ?
H22A C22 H22B 109.5 . . ?
H22A C22 H22C 109.5 . . ?
H22B C22 H22C 109.5 . . ?

loop_
_geom_bond_atom_site_label_1
_geom_bond_atom_site_label_2
_geom_bond_distance
_geom_bond_site_symmetry_2
_geom_bond_publ_flag
S2 C9 1.7783(19) . ?
S2 C5 1.769(2) . ?
S1 C6 1.769(2) . ?
S1 C8 1.765(2) . ?
S3 C12 1.7608(19) . ?
S3 C14 1.760(2) . ?
S5 C18 1.781(2) 2_666 ?
S5 C2 1.778(2) . ?
S4 C15 1.771(2) . ?
S4 C11 1.776(2) . ?
C9 C10 1.405(3) . ?
C9 C8 1.404(3) . ?
C1 H1 0.9500 . ?
C1 C6 1.391(3) . ?
C1 C2 1.397(3) . ?
C15 C14 1.394(3) . ?
C15 C16 1.394(3) . ?
C11 C12 1.401(3) . ?
C11 C10 1.409(3) . ?
C12 C7 1.383(3) . ?
C6 C5 1.396(3) . ?
C14 C13 1.392(3) . ?
C7 H7 0.9500 . ?
C7 C8 1.388(3) . ?
C10 C19 1.508(3) . ?
C19 H19A 0.9900 . ?
C19 H19B 0.9900 . ?
C19 C20 1.534(3) . ?
C13 H13 0.9500 . ?
C13 C18 1.397(3) . ?
C5 C4 1.387(3) . ?
C18 C17 1.393(3) . ?
C2 C3 1.391(3) . ?
C16 H16 0.9500 . ?
C16 C17 1.393(3) . ?
C4 H4 0.9500 . ?
C4 C3 1.392(3) . ?
C17 H17 0.9500 . ?
C3 H3 0.9500 . ?
C20 H20A 0.9900 . ?
C20 H20B 0.9900 . ?
C20 C21 1.521(3) . ?
C21 H21A 0.9900 . ?
C21 H21B 0.9900 . ?
C21 C22 1.491(6) . ?
C22 H22A 0.9800 . ?
C22 H22B 0.9800 . ?
C22 H22C 0.9800 . ?

loop_
_geom_torsion_atom_site_label_1
_geom_torsion_atom_site_label_2
_geom_torsion_atom_site_label_3
_geom_torsion_atom_site_label_4
_geom_torsion
_geom_torsion_site_symmetry_1
_geom_torsion_site_symmetry_2
_geom_torsion_site_symmetry_3
_geom_torsion_site_symmetry_4
_geom_torsion_publ_flag
S2 C9 C10 C11 171.39(15) . . . . ?
S2 C9 C10 C19 -4.5(3) . . . . ?
S2 C9 C8 S1 3.7(2) . . . . ?
S2 C9 C8 C7 -173.44(15) . . . . ?
S2 C5 C4 C3 -179.04(17) . . . . ?
S1 C6 C5 S2 6.7(2) . . . . ?
S1 C6 C5 C4 -171.60(16) . . . . ?
S3 C12 C7 C8 169.60(15) . . . . ?
S3 C14 C13 C18 -173.30(15) . . . . ?
S5 C18 C17 C16 -178.99(15) 2_666 . . . ?
S5 C2 C3 C4 -178.36(17) . . . . ?
S4 C15 C14 S3 -1.1(2) . . . . ?
S4 C15 C14 C13 -175.70(15) . . . . ?
S4 C15 C16 C17 174.41(15) . . . . ?
S4 C11 C12 S3 4.5(2) . . . . ?
S4 C11 C12 C7 -179.53(15) . . . . ?
S4 C11 C10 C9 -174.80(15) . . . . ?
S4 C11 C10 C19 1.1(3) . . . . ?
C9 S2 C5 C6 39.37(19) . . . . ?
C9 S2 C5 C4 -142.38(17) . . . . ?
C9 C10 C19 C20 86.6(2) . . . . ?
C1 C6 C5 S2 -178.14(15) . . . . ?
C1 C6 C5 C4 3.6(3) . . . . ?
C1 C2 C3 C4 2.7(3) . . . . ?
C15 S4 C11 C12 38.54(18) . . . . ?
C15 S4 C11 C10 -145.31(16) . . . . ?
C15 C14 C13 C18 1.5(3) . . . . ?
C15 C16 C17 C18 1.3(3) . . . . ?
C11 S4 C15 C14 -40.76(19) . . . . ?
C11 S4 C15 C16 143.52(16) . . . . ?
C11 C12 C7 C8 -6.5(3) . . . . ?
C11 C10 C19 C20 -89.1(2) . . . . ?
C12 S3 C14 C15 43.34(18) . . . . ?
C12 S3 C14 C13 -141.93(16) . . . . ?
C12 C11 C10 C9 1.3(3) . . . . ?
C12 C11 C10 C19 177.18(18) . . . . ?
C12 C7 C8 S1 -174.41(15) . . . . ?
C12 C7 C8 C9 2.9(3) . . . . ?
C6 S1 C8 C9 41.27(19) . . . . ?
C6 S1 C8 C7 -141.49(16) . . . . ?
C6 C1 C2 S5 -178.79(15) . . . . ?
C6 C1 C2 C3 0.1(3) . . . . ?
C6 C5 C4 C3 -0.8(3) . . . . ?
C14 S3 C12 C11 -45.46(18) . . . . ?
C14 S3 C12 C7 138.49(16) . . . . ?
C14 C15 C16 C17 -1.4(3) . . . . ?
C14 C13 C18 S5 177.63(15) . . . 2_666 ?
C14 C13 C18 C17 -1.5(3) . . . . ?
C10 C9 C8 S1 -179.93(15) . . . . ?
C10 C9 C8 C7 2.9(3) . . . . ?
C10 C11 C12 S3 -171.56(15) . . . . ?
C10 C11 C12 C7 4.4(3) . . . . ?
C10 C19 C20 C21 -173.5(2) . . . . ?
C19 C20 C21 C22 -62.5(4) . . . . ?
C13 C18 C17 C16 0.2(3) . . . . ?
C5 S2 C9 C10 139.01(16) . . . . ?
C5 S2 C9 C8 -44.61(18) . . . . ?
C5 C4 C3 C2 -2.4(3) . . . . ?
C8 S1 C6 C1 137.88(16) . . . . ?
C8 S1 C6 C5 -46.82(18) . . . . ?
C8 C9 C10 C11 -4.9(3) . . . . ?
C8 C9 C10 C19 179.24(18) . . . . ?
C18 S5 C2 C1 -46.48(19) 2_666 . . . ?
C18 S5 C2 C3 134.60(17) 2_666 . . . ?
C2 C1 C6 S1 172.01(16) . . . . ?
C2 C1 C6 C5 -3.3(3) . . . . ?
C16 C15 C14 S3 174.65(15) . . . . ?
C16 C15 C14 C13 0.0(3) . . . . ?
